data_2021721
loop_
_publ_author_name
'Palanisamy, Vasanthi'
'Sanphui, Palash'
'Prakash, Muthuramalingam'
'Chernyshev, Vladimir'

_publ_section_title
;
 Multicomponent solid forms of the uric acid reabsorption inhibitor
 lesinurad and cocrystal polymorphs with urea: DFT simulation and
 solubility study
;
_journal_coeditor_code CU3152
_journal_issue 8
_journal_name_full 'Acta Crystallographica Section C'
_journal_page_first
;
;
_journal_paper_doi 10.1107/S2053229619008829
_journal_volume 75
_journal_year 2019
_chemical_formula_iupac 'C17 H14 Br N3 O2 S, C8 H10 N4 O2'
_chemical_formula_moiety 'C17 H14 Br N3 O2 S, C8 H10 N4 O2'
_chemical_formula_sum 'C25 H24 Br N7 O4 S'
_chemical_formula_weight 598.48
_chemical_name_common 'Lesinurad--caffeine (1/1)'
_chemical_name_systematic
;
2-{[5-Bromo-4-(4-cyclopropylnaphthalen-1-yl)-4<i>H</i>-1,2,4-triazol-\
3-yl]sulfanyl}acetic
acid--3,7-dihydro-1,3,7-trimethyl-1<i>H</i>-purine-2,6-dione (1/1)
;
_space_group_crystal_system monoclinic
_space_group_IT_number 14
_space_group_name_Hall '-P 2ybc'
_space_group_name_H-M_alt 'P 1 21/c 1'
_symmetry_space_group_name_Hall '-P 2ybc'
_symmetry_space_group_name_H-M 'P 1 21/c 1'
_atom_sites_solution_hydrogens mixed
_audit_creation_method SHELXL-2014/7
_cell_angle_alpha 90
_cell_angle_beta 101.045(2)
_cell_angle_gamma 90
_cell_formula_units_Z 4
_cell_length_a 15.1245(8)
_cell_length_b 6.6975(3)
_cell_length_c 25.8260(13)
_cell_measurement_reflns_used 9049
_cell_measurement_temperature 100(2)
_cell_measurement_theta_max 25.04
_cell_measurement_theta_min 2.30
_cell_volume 2567.6(2)
_computing_structure_refinement
;
SHELXL2014 (Sheldrick, 2015b)
;
_diffrn_ambient_temperature 100(2)
_diffrn_measured_fraction_theta_full 0.997
_diffrn_measured_fraction_theta_max 0.997
_diffrn_measurement_device_type 'Bruker APEXII CCD'
_diffrn_measurement_method '\f and \w scans'
_diffrn_radiation_type MoK\a
_diffrn_radiation_wavelength 0.71073
_diffrn_reflns_av_R_equivalents 0.0546
_diffrn_reflns_av_unetI/netI 0.0235
_diffrn_reflns_limit_h_max 18
_diffrn_reflns_limit_h_min -18
_diffrn_reflns_limit_k_max 7
_diffrn_reflns_limit_k_min -7
_diffrn_reflns_limit_l_max 30
_diffrn_reflns_limit_l_min -30
_diffrn_reflns_number 50811
_diffrn_reflns_theta_full 25.102
_diffrn_reflns_theta_max 25.102
_diffrn_reflns_theta_min 2.304
_exptl_absorpt_coefficient_mu 1.729
_exptl_absorpt_correction_T_max 0.813
_exptl_absorpt_correction_T_min 0.725
_exptl_absorpt_correction_type multi-scan
_exptl_absorpt_process_details
;
(SADABS; Sheldrick, 2008b)
;
_exptl_crystal_colour colorless
_exptl_crystal_density_diffrn 1.548
_exptl_crystal_description Needle
_exptl_crystal_F_000 1224
_exptl_crystal_size_max 0.36
_exptl_crystal_size_mid 0.16
_exptl_crystal_size_min 0.12
_refine_diff_density_max 0.317
_refine_diff_density_min -0.372
_refine_ls_extinction_coef 0.0026(3)
_refine_ls_extinction_expression Fc^*^=kFc[1+0.001xFc^2^\l^3^/sin(2\q)]^-1/4^
_refine_ls_extinction_method
;
SHELXL2014 (Sheldrick, 2015b)
;
_refine_ls_goodness_of_fit_ref 1.045
_refine_ls_hydrogen_treatment mixed
_refine_ls_matrix_type full
_refine_ls_number_parameters 380
_refine_ls_number_reflns 4550
_refine_ls_number_restraints 24
_refine_ls_restrained_S_all 1.045
_refine_ls_R_factor_all 0.0329
_refine_ls_R_factor_gt 0.0256
_refine_ls_shift/su_max 0.002
_refine_ls_shift/su_mean 0.000
_refine_ls_structure_factor_coef Fsqd
_refine_ls_weighting_details 'w=1/[\s^2^(Fo^2^)+(0.0280P)^2^+1.9564P] where P=(Fo^2^+2Fc^2^)/3'
_refine_ls_weighting_scheme calc
_refine_ls_wR_factor_gt 0.0606
_refine_ls_wR_factor_ref 0.0639
_reflns_number_gt 3978
_reflns_number_total 4550
_reflns_threshold_expression 'I > 2\s(I)'
_cod_data_source_file cu3152sup1.cif
_cod_data_source_block LESCAF
_cod_database_code 2021721
_shelx_space_group_comment
;
The symmetry employed for this shelxl refinement is uniquely defined
by the following loop, which should always be used as a source of
symmetry information in preference to the above space-group names.
They are only intended as comments.
;

loop_
_space_group_symop_operation_xyz
'x, y, z'
'-x, y+1/2, -z+1/2'
'-x, -y, -z'
'x, -y-1/2, z-1/2'

loop_
_atom_site_type_symbol
_atom_site_label
_atom_site_fract_x
_atom_site_fract_y
_atom_site_fract_z
_atom_site_U_iso_or_equiv
_atom_site_adp_type
_atom_site_calc_flag
_atom_site_occupancy
_atom_site_disorder_assembly
_atom_site_disorder_group
Br Br1 -0.08457(2) 0.50120(3) 0.42784(2) 0.02481(8) Uani d 1 . .
S S1 0.15757(3) 0.07735(7) 0.33567(2) 0.01130(11) Uani d 1 . .
O O2 0.11198(9) 0.3122(2) 0.23544(6) 0.0181(3) Uani d 1 . .
O O1 0.00443(9) 0.0971(2) 0.19952(5) 0.0191(3) Uani d 1 . .
O O4 0.32277(9) 0.0085(2) 0.28471(6) 0.0210(3) Uani d 1 . .
N N1 0.05026(10) 0.2933(2) 0.38752(5) 0.0101(3) Uani d 1 . .
N N2 -0.08880(10) 0.2061(2) 0.35014(6) 0.0145(3) Uani d 1 . .
N N3 -0.02705(10) 0.0970(2) 0.32720(6) 0.0126(3) Uani d 1 . .
N N5 0.47547(11) 0.0177(2) 0.30379(6) 0.0134(3) Uani d 1 . .
N N4 0.39632(10) 0.0141(2) 0.21525(6) 0.0148(3) Uani d 1 . .
C C17 0.07199(12) 0.1368(3) 0.23120(7) 0.0119(4) Uani d 1 . .
C C2 0.17140(12) 0.3015(3) 0.46632(7) 0.0109(4) Uani d 1 . .
C C15 0.05423(12) 0.1528(3) 0.34962(7) 0.0099(4) Uani d 1 . .
C C6 0.15341(13) 0.5718(3) 0.40230(7) 0.0150(4) Uani d 1 . .
H H6 0.1215 0.6316 0.3709 0.018 Uiso calc 1 . .
C C1 0.12592(12) 0.3938(3) 0.41912(7) 0.0108(4) Uani d 1 . .
C C5 0.22950(13) 0.6663(3) 0.43190(7) 0.0169(4) Uani d 1 . .
H H5 0.2475 0.7918 0.4203 0.020 Uiso calc 1 . .
C C16 0.11882(12) -0.0173(3) 0.26965(7) 0.0108(4) Uani d 1 . .
H H16A 0.1711 -0.0707 0.2562 0.013 Uiso calc 1 . .
H H16B 0.0768 -0.1294 0.2712 0.013 Uiso calc 1 . .
C C7 0.14070(13) 0.1205(3) 0.48548(7) 0.0154(4) Uani d 1 . .
H H7 0.0889 0.0560 0.4661 0.018 Uiso calc 1 . .
C C10 0.29445(13) 0.3041(3) 0.54251(7) 0.0148(4) Uani d 1 . .
H H10 0.3476 0.3628 0.5621 0.018 Uiso calc 1 . .
C C4 0.27881(12) 0.5839(3) 0.47703(7) 0.0140(4) Uani d 1 . .
C C14 -0.04003(12) 0.3191(3) 0.38544(7) 0.0131(4) Uani d 1 . .
C C8 0.18514(14) 0.0385(3) 0.53165(8) 0.0194(4) Uani d 1 . .
H H8 0.1635 -0.0814 0.5444 0.023 Uiso calc 1 . .
C C18 0.39426(13) 0.0133(3) 0.26912(7) 0.0139(4) Uani d 1 . .
C C3 0.24972(12) 0.3980(3) 0.49547(7) 0.0111(4) Uani d 1 . .
C C9 0.26253(14) 0.1309(3) 0.56018(7) 0.0195(4) Uani d 1 . .
H H9 0.2932 0.0725 0.5921 0.023 Uiso calc 1 . .
C C12 0.39116(13) 0.8855(3) 0.49048(8) 0.0212(4) Uani d 1 . .
H H12A 0.3531 0.9527 0.4600 0.025 Uiso calc 1 . .
H H12B 0.4201 0.9763 0.5190 0.025 Uiso calc 1 . .
C C24 0.47776(14) 0.0179(3) 0.36096(7) 0.0199(4) Uani d 1 . .
H H24A 0.4162 0.0264 0.3675 0.030 Uiso calc 1 . .
H H24B 0.5126 0.1330 0.3770 0.030 Uiso calc 1 . .
H H24C 0.5060 -0.1055 0.3764 0.030 Uiso calc 1 . .
C C11 0.36156(14) 0.6845(3) 0.50608(8) 0.0216(5) Uani d 1 . .
H H11 0.3765 0.6554 0.5448 0.026 Uiso calc 1 . .
C C13 0.44229(15) 0.7072(3) 0.47971(11) 0.0351(6) Uani d 1 . .
H H13A 0.5028 0.6865 0.5016 0.042 Uiso calc 1 . .
H H13B 0.4358 0.6629 0.4426 0.042 Uiso calc 1 . .
O O5 0.46964(17) 0.0151(9) 0.14481(10) 0.0199(6) Uani d 0.857(2) A 1
C C19 0.47475(13) 0.0159(3) 0.19330(8) 0.0143(3) Uani d 0.857(2) A 1
C C20 0.55463(12) 0.0172(3) 0.23196(7) 0.0131(4) Uani d 0.857(2) A 1
C C21 0.55541(13) 0.0186(3) 0.28544(8) 0.0143(3) Uani d 0.857(2) A 1
N N7 0.6382(3) 0.0231(11) 0.3154(2) 0.0181(9) Uani d 0.857(2) A 1
C C22 0.69100(16) 0.0208(3) 0.27914(9) 0.0200(5) Uani d 0.857(2) A 1
H H22 0.7549 0.0212 0.2881 0.024 Uiso calc 0.857(2) A 1
N N6 0.64561(13) 0.0181(3) 0.22900(8) 0.0169(5) Uani d 0.857(2) A 1
C C25 0.68535(17) 0.0205(4) 0.18157(10) 0.0236(6) Uani d 0.857(2) A 1
H H25A 0.6784 0.1537 0.1656 0.035 Uiso calc 0.857(2) A 1
H H25B 0.6547 -0.0779 0.1563 0.035 Uiso calc 0.857(2) A 1
H H25C 0.7495 -0.0127 0.1911 0.035 Uiso calc 0.857(2) A 1
O O5A 0.6289(18) 0.005(7) 0.3178(12) 0.0199(6) Uani d 0.143(2) A 2
C C19A 0.55541(13) 0.0186(3) 0.28544(8) 0.0143(3) Uani d 0.143(2) A 2
C C20A 0.55463(12) 0.0172(3) 0.23196(7) 0.0131(4) Uani d 0.143(2) A 2
C C21A 0.47475(13) 0.0159(3) 0.19330(8) 0.0143(3) Uani d 0.143(2) A 2
N N7A 0.4844(14) 0.026(8) 0.1435(7) 0.0181(9) Uani d 0.143(2) A 2
C C22A 0.5732(8) 0.010(2) 0.1500(5) 0.0200(5) Uani d 0.143(2) A 2
H H22A 0.6032 -0.0017 0.1210 0.024 Uiso calc 0.143(2) A 2
N N6A 0.6184(7) 0.0095(18) 0.2006(4) 0.0169(5) Uani d 0.143(2) A 2
C C25A 0.7161(8) 0.005(2) 0.2186(6) 0.0236(6) Uani d 0.143(2) A 2
H H25D 0.7458 0.0242 0.1884 0.035 Uiso calc 0.143(2) A 2
H H25E 0.7338 -0.1246 0.2351 0.035 Uiso calc 0.143(2) A 2
H H25F 0.7341 0.1116 0.2444 0.035 Uiso calc 0.143(2) A 2
H H1 0.0849(18) 0.398(4) 0.2154(10) 0.039(7) Uiso d 1 . .
C C23 0.30883(15) 0.0128(4) 0.17853(9) 0.0241(5) Uani d 1 . .
H H23A 0.320(4) 0.013(9) 0.1432(9) 0.036 Uiso d 0.52(3) . .
H H23B 0.277(3) -0.110(5) 0.181(2) 0.036 Uiso d 0.52(3) . .
H H23C 0.270(3) 0.110(6) 0.1900(19) 0.036 Uiso d 0.52(3) . .
H H23D 0.314(4) -0.086(7) 0.1522(18) 0.036 Uiso d 0.48(3) . .
H H23E 0.262(3) -0.041(9) 0.195(2) 0.036 Uiso d 0.48(3) . .
H H23F 0.301(4) 0.137(5) 0.159(2) 0.036 Uiso d 0.48(3) . .

loop_
_atom_site_aniso_label
_atom_site_aniso_U_11
_atom_site_aniso_U_22
_atom_site_aniso_U_33
_atom_site_aniso_U_12
_atom_site_aniso_U_13
_atom_site_aniso_U_23
Br1 0.01944(12) 0.03109(14) 0.02490(13) 0.00250(9) 0.00677(8) -0.01601(9)
S1 0.0087(2) 0.0139(2) 0.0102(2) 0.00115(17) -0.00080(17) -0.00037(17)
O2 0.0136(7) 0.0149(7) 0.0227(7) -0.0018(6) -0.0042(6) 0.0093(6)
O1 0.0178(7) 0.0190(7) 0.0166(7) 0.0023(6) -0.0063(6) -0.0033(6)
O4 0.0119(7) 0.0274(8) 0.0249(8) -0.0009(6) 0.0064(6) -0.0004(6)
N1 0.0109(8) 0.0108(8) 0.0079(7) -0.0010(6) 0.0001(6) -0.0011(6)
N2 0.0123(8) 0.0162(8) 0.0155(8) 0.0004(6) 0.0038(6) -0.0041(6)
N3 0.0098(8) 0.0148(8) 0.0135(8) 0.0000(6) 0.0027(6) -0.0038(6)
N5 0.0129(8) 0.0154(8) 0.0120(8) 0.0005(6) 0.0024(6) 0.0017(6)
N4 0.0120(8) 0.0168(8) 0.0143(8) 0.0000(6) -0.0007(6) 0.0017(6)
C17 0.0108(9) 0.0162(10) 0.0096(9) 0.0023(7) 0.0043(7) -0.0018(7)
C2 0.0116(9) 0.0123(9) 0.0089(8) 0.0014(7) 0.0024(7) -0.0021(7)
C15 0.0122(9) 0.0091(9) 0.0081(8) -0.0001(7) 0.0013(7) 0.0008(7)
C6 0.0183(10) 0.0156(9) 0.0093(9) -0.0014(8) -0.0017(7) 0.0017(7)
C1 0.0108(9) 0.0125(10) 0.0084(8) -0.0004(7) -0.0002(7) -0.0040(7)
C5 0.0202(10) 0.0148(10) 0.0145(10) -0.0066(8) 0.0008(8) 0.0014(7)
C16 0.0109(9) 0.0111(9) 0.0100(9) 0.0001(7) 0.0008(7) -0.0032(7)
C7 0.0178(10) 0.0145(10) 0.0136(9) -0.0019(8) 0.0021(8) -0.0014(7)
C10 0.0132(10) 0.0203(10) 0.0100(9) 0.0030(8) -0.0005(7) -0.0026(7)
C4 0.0132(9) 0.0178(10) 0.0111(9) -0.0020(8) 0.0023(7) -0.0040(7)
C14 0.0132(10) 0.0158(10) 0.0106(9) -0.0001(7) 0.0033(7) -0.0030(7)
C8 0.0277(11) 0.0146(10) 0.0162(10) -0.0004(8) 0.0049(8) 0.0046(8)
C18 0.0139(10) 0.0098(9) 0.0178(10) 0.0008(7) 0.0026(8) 0.0010(7)
C3 0.0096(9) 0.0153(10) 0.0087(8) 0.0019(7) 0.0024(7) -0.0039(7)
C9 0.0235(11) 0.0218(11) 0.0116(9) 0.0080(9) -0.0003(8) 0.0042(8)
C12 0.0162(10) 0.0182(11) 0.0275(11) -0.0050(8) 0.0002(8) -0.0049(9)
C24 0.0210(11) 0.0261(11) 0.0128(10) -0.0009(8) 0.0034(8) 0.0009(8)
C11 0.0207(11) 0.0249(11) 0.0163(10) -0.0089(9) -0.0041(8) 0.0023(8)
C13 0.0175(11) 0.0222(12) 0.0667(17) -0.0034(9) 0.0106(11) -0.0068(11)
O5 0.0227(14) 0.0254(14) 0.0121(8) -0.0019(16) 0.0049(8) 0.0008(7)
C19 0.0148(7) 0.0089(7) 0.0184(7) 0.0003(5) 0.0015(6) 0.0017(5)
C20 0.0128(9) 0.0103(9) 0.0169(10) 0.0012(7) 0.0043(7) 0.0010(7)
C21 0.0148(7) 0.0089(7) 0.0184(7) 0.0003(5) 0.0015(6) 0.0017(5)
N7 0.0111(15) 0.018(2) 0.0223(14) -0.0006(12) -0.0043(13) 0.0055(10)
C22 0.0117(11) 0.0226(13) 0.0256(13) 0.0027(9) 0.0028(10) 0.0068(10)
N6 0.0143(11) 0.0170(10) 0.0204(12) 0.0035(8) 0.0062(9) 0.0034(9)
C25 0.0229(14) 0.0251(13) 0.0269(14) 0.0031(10) 0.0151(11) 0.0017(11)
O5A 0.0227(14) 0.0254(14) 0.0121(8) -0.0019(16) 0.0049(8) 0.0008(7)
C19A 0.0148(7) 0.0089(7) 0.0184(7) 0.0003(5) 0.0015(6) 0.0017(5)
C20A 0.0128(9) 0.0103(9) 0.0169(10) 0.0012(7) 0.0043(7) 0.0010(7)
C21A 0.0148(7) 0.0089(7) 0.0184(7) 0.0003(5) 0.0015(6) 0.0017(5)
N7A 0.0111(15) 0.018(2) 0.0223(14) -0.0006(12) -0.0043(13) 0.0055(10)
C22A 0.0117(11) 0.0226(13) 0.0256(13) 0.0027(9) 0.0028(10) 0.0068(10)
N6A 0.0143(11) 0.0170(10) 0.0204(12) 0.0035(8) 0.0062(9) 0.0034(9)
C25A 0.0229(14) 0.0251(13) 0.0269(14) 0.0031(10) 0.0151(11) 0.0017(11)
C23 0.0156(11) 0.0314(13) 0.0217(11) -0.0026(9) -0.0054(9) 0.0030(9)

loop_
_atom_type_symbol
_atom_type_description
_atom_type_scat_dispersion_real
_atom_type_scat_dispersion_imag
_atom_type_scat_source
C C 0.0033 0.0016 'International Tables Vol C Tables 4.2.6.8 and 6.1.1.4'
H H 0.0000 0.0000 'International Tables Vol C Tables 4.2.6.8 and 6.1.1.4'
N N 0.0061 0.0033 'International Tables Vol C Tables 4.2.6.8 and 6.1.1.4'
O O 0.0106 0.0060 'International Tables Vol C Tables 4.2.6.8 and 6.1.1.4'
S S 0.1246 0.1234 'International Tables Vol C Tables 4.2.6.8 and 6.1.1.4'
Br Br -0.2901 2.4595 'International Tables Vol C Tables 4.2.6.8 and 6.1.1.4'

loop_
_geom_angle_atom_site_label_1
_geom_angle_atom_site_label_2
_geom_angle_atom_site_label_3
_geom_angle
C15 S1 C16 98.92(8)
C17 O2 H1 113.8(19)
C15 N1 C14 103.85(14)
C15 N1 C1 126.07(15)
C14 N1 C1 129.99(15)
C14 N2 N3 105.38(14)
C15 N3 N2 107.98(14)
C18 N5 C19A 120.57(16)
C18 N5 C21 120.57(16)
C18 N5 C24 120.02(16)
C19A N5 C24 119.41(16)
C21 N5 C24 119.41(16)
C18 N4 C21A 125.54(16)
C18 N4 C19 125.54(16)
C18 N4 C23 116.89(16)
C21A N4 C23 117.56(16)
C19 N4 C23 117.56(16)
O1 C17 O2 124.56(17)
O1 C17 C16 121.56(17)
O2 C17 C16 113.88(15)
C7 C2 C1 122.22(17)
C7 C2 C3 119.68(16)
C1 C2 C3 118.09(16)
N3 C15 N1 110.31(15)
N3 C15 S1 128.91(14)
N1 C15 S1 120.75(13)
C1 C6 C5 119.32(17)
C1 C6 H6 120.3
C5 C6 H6 120.3
C6 C1 C2 121.84(16)
C6 C1 N1 119.16(16)
C2 C1 N1 118.97(16)
C4 C5 C6 122.41(18)
C4 C5 H5 118.8
C6 C5 H5 118.8
C17 C16 S1 114.00(12)
C17 C16 H16A 108.8
S1 C16 H16A 108.8
C17 C16 H16B 108.8
S1 C16 H16B 108.8
H16A C16 H16B 107.6
C8 C7 C2 120.52(18)
C8 C7 H7 119.7
C2 C7 H7 119.7
C9 C10 C3 121.36(18)
C9 C10 H10 119.3
C3 C10 H10 119.3
C5 C4 C3 118.69(17)
C5 C4 C11 120.83(18)
C3 C4 C11 120.47(16)
N2 C14 N1 112.46(15)
N2 C14 Br1 125.24(14)
N1 C14 Br1 122.29(13)
C7 C8 C9 120.18(18)
C7 C8 H8 119.9
C9 C8 H8 119.9
O4 C18 N5 121.44(17)
O4 C18 N4 121.12(17)
N5 C18 N4 117.44(16)
C10 C3 C2 117.46(17)
C10 C3 C4 122.92(17)
C2 C3 C4 119.60(16)
C10 C9 C8 120.76(18)
C10 C9 H9 119.6
C8 C9 H9 119.6
C13 C12 C11 61.21(14)
C13 C12 H12A 117.6
C11 C12 H12A 117.6
C13 C12 H12B 117.6
C11 C12 H12B 117.6
H12A C12 H12B 114.8
N5 C24 H24A 109.5
N5 C24 H24B 109.5
H24A C24 H24B 109.5
N5 C24 H24C 109.5
H24A C24 H24C 109.5
H24B C24 H24C 109.5
C4 C11 C12 122.40(18)
C4 C11 C13 119.35(18)
C12 C11 C13 58.72(14)
C4 C11 H11 114.9
C12 C11 H11 114.9
C13 C11 H11 114.9
C12 C13 C11 60.06(14)
C12 C13 H13A 117.8
C11 C13 H13A 117.8
C12 C13 H13B 117.8
C11 C13 H13B 117.8
H13A C13 H13B 114.9
O5 C19 N4 120.8(2)
O5 C19 C20 126.4(2)
N4 C19 C20 112.82(16)
C21 C20 N6 103.64(17)
C21 C20 C19 123.38(17)
N6 C20 C19 132.98(18)
N7 C21 C20 114.0(3)
N7 C21 N5 125.8(3)
C20 C21 N5 120.24(17)
C21 N7 C22 102.2(4)
N7 C22 N6 114.2(2)
N7 C22 H22 122.9
N6 C22 H22 122.9
C22 N6 C20 105.95(18)
C22 N6 C25 126.2(2)
C20 N6 C25 127.9(2)
N6 C25 H25A 109.5
N6 C25 H25B 109.5
H25A C25 H25B 109.5
N6 C25 H25C 109.5
H25A C25 H25C 109.5
H25B C25 H25C 109.5
O5A C19A C20A 120.1(18)
O5A C19A N5 119.4(17)
C20A C19A N5 120.24(17)
N6A C20A C19A 135.9(5)
N6A C20A C21A 100.7(5)
C19A C20A C21A 123.38(17)
N7A C21A N4 130.5(9)
N7A C21A C20A 116.6(9)
N4 C21A C20A 112.82(16)
N7A C21A C22A 40.2(9)
N4 C21A C22A 170.3(4)
C20A C21A C22A 76.7(3)
C21A N7A C22A 99.7(13)
N7A C22A N6A 115.8(12)
N7A C22A C21A 40.1(8)
N6A C22A C21A 75.9(6)
N7A C22A H22A 122.1
N6A C22A H22A 122.1
C21A C22A H22A 161.6
C22A N6A C20A 106.6(8)
C22A N6A C25A 126.9(11)
C20A N6A C25A 126.5(10)
N6A C25A H25D 109.5
N6A C25A H25E 109.5
H25D C25A H25E 109.5
N6A C25A H25F 109.5
H25D C25A H25F 109.5
H25E C25A H25F 109.5
N4 C23 H23A 108(3)
N4 C23 H23B 111(3)
H23A C23 H23B 104(4)
N4 C23 H23C 109(3)
H23A C23 H23C 122(4)
H23B C23 H23C 102(4)
N4 C23 H23D 106(3)
H23A C23 H23D 43(4)
H23B C23 H23D 65(4)
H23C C23 H23D 145(4)
N4 C23 H23E 112(4)
H23A C23 H23E 134(5)
H23B C23 H23E 40(4)
H23C C23 H23E 65(4)
H23D C23 H23E 103(5)
N4 C23 H23F 109(3)
H23A C23 H23F 63(4)
H23B C23 H23F 139(5)
H23C C23 H23F 63(4)
H23D C23 H23F 105(5)
H23E C23 H23F 121(5)

loop_
_geom_bond_atom_site_label_1
_geom_bond_atom_site_label_2
_geom_bond_distance
Br1 C14 1.8502(18)
S1 C15 1.7447(18)
S1 C16 1.8080(17)
O2 C17 1.316(2)
O2 H1 0.83(3)
O1 C17 1.210(2)
O4 C18 1.224(2)
N1 C15 1.367(2)
N1 C14 1.367(2)
N1 C1 1.439(2)
N2 C14 1.300(2)
N2 N3 1.403(2)
N3 C15 1.309(2)
N5 C18 1.375(3)
N5 C19A 1.380(2)
N5 C21 1.380(2)
N5 C24 1.470(2)
N4 C18 1.398(2)
N4 C21A 1.409(2)
N4 C19 1.409(2)
N4 C23 1.473(3)
C17 C16 1.511(2)
C2 C7 1.421(3)
C2 C1 1.421(2)
C2 C3 1.430(3)
C6 C1 1.361(3)
C6 C5 1.404(3)
C6 H6 0.9500
C5 C4 1.373(3)
C5 H5 0.9500
C16 H16A 0.9900
C16 H16B 0.9900
C7 C8 1.367(3)
C7 H7 0.9500
C10 C9 1.368(3)
C10 C3 1.419(3)
C10 H10 0.9500
C4 C3 1.432(3)
C4 C11 1.491(3)
C8 C9 1.402(3)
C8 H8 0.9500
C9 H9 0.9500
C12 C13 1.478(3)
C12 C11 1.498(3)
C12 H12A 0.9900
C12 H12B 0.9900
C24 H24A 0.9800
C24 H24B 0.9800
C24 H24C 0.9800
C11 C13 1.515(3)
C11 H11 1.0000
C13 H13A 0.9900
C13 H13B 0.9900
O5 C19 1.240(3)
C19 C20 1.412(3)
C20 C21 1.379(3)
C20 N6 1.393(3)
C21 N7 1.340(4)
N7 C22 1.342(8)
C22 N6 1.345(3)
C22 H22 0.9500
N6 C25 1.464(3)
C25 H25A 0.9800
C25 H25B 0.9800
C25 H25C 0.9800
O5A C19A 1.259(18)
C19A C20A 1.379(3)
C20A N6A 1.374(10)
C20A C21A 1.412(3)
C21A N7A 1.325(18)
C21A C22A 2.027(11)
N7A C22A 1.326(19)
C22A N6A 1.354(14)
C22A H22A 0.9500
N6A C25A 1.461(13)
C25A H25D 0.9800
C25A H25E 0.9800
C25A H25F 0.9800
C23 H23A 0.960(10)
C23 H23B 0.962(10)
C23 H23C 0.961(10)
C23 H23D 0.962(10)
C23 H23E 0.960(10)
C23 H23F 0.962(10)

loop_
_geom_torsion_atom_site_label_1
_geom_torsion_atom_site_label_2
_geom_torsion_atom_site_label_3
_geom_torsion_atom_site_label_4
_geom_torsion
C14 N2 N3 C15 -0.72(19)
N2 N3 C15 N1 1.0(2)
N2 N3 C15 S1 -177.09(13)
C14 N1 C15 N3 -0.86(19)
C1 N1 C15 N3 -177.82(16)
C14 N1 C15 S1 177.41(13)
C1 N1 C15 S1 0.4(2)
C16 S1 C15 N3 20.07(19)
C16 S1 C15 N1 -157.84(14)
C5 C6 C1 C2 0.8(3)
C5 C6 C1 N1 -177.35(17)
C7 C2 C1 C6 176.97(17)
C3 C2 C1 C6 -1.9(3)
C7 C2 C1 N1 -4.8(3)
C3 C2 C1 N1 176.25(15)
C15 N1 C1 C6 92.4(2)
C14 N1 C1 C6 -83.8(2)
C15 N1 C1 C2 -85.9(2)
C14 N1 C1 C2 98.0(2)
C1 C6 C5 C4 1.3(3)
O1 C17 C16 S1 -138.28(15)
O2 C17 C16 S1 42.42(19)
C15 S1 C16 C17 60.03(14)
C1 C2 C7 C8 -178.56(18)
C3 C2 C7 C8 0.3(3)
C6 C5 C4 C3 -2.1(3)
C6 C5 C4 C11 177.29(18)
N3 N2 C14 N1 0.2(2)
N3 N2 C14 Br1 178.72(13)
C15 N1 C14 N2 0.4(2)
C1 N1 C14 N2 177.18(17)
C15 N1 C14 Br1 -178.20(13)
C1 N1 C14 Br1 -1.4(3)
C2 C7 C8 C9 -1.0(3)
C19A N5 C18 O4 178.50(17)
C21 N5 C18 O4 178.50(17)
C24 N5 C18 O4 -0.4(3)
C19A N5 C18 N4 -1.3(2)
C21 N5 C18 N4 -1.3(2)
C24 N5 C18 N4 179.78(16)
C21A N4 C18 O4 -178.81(17)
C19 N4 C18 O4 -178.81(17)
C23 N4 C18 O4 1.2(3)
C21A N4 C18 N5 1.0(3)
C19 N4 C18 N5 1.0(3)
C23 N4 C18 N5 -179.01(16)
C9 C10 C3 C2 -1.8(3)
C9 C10 C3 C4 177.12(17)
C7 C2 C3 C10 1.1(2)
C1 C2 C3 C10 180.00(16)
C7 C2 C3 C4 -177.91(16)
C1 C2 C3 C4 1.0(2)
C5 C4 C3 C10 -177.98(17)
C11 C4 C3 C10 2.6(3)
C5 C4 C3 C2 0.9(3)
C11 C4 C3 C2 -178.49(17)
C3 C10 C9 C8 1.2(3)
C7 C8 C9 C10 0.3(3)
C5 C4 C11 C12 4.9(3)
C3 C4 C11 C12 -175.73(17)
C5 C4 C11 C13 -64.7(3)
C3 C4 C11 C13 114.7(2)
C13 C12 C11 C4 -107.1(2)
C4 C11 C13 C12 112.2(2)
C18 N4 C19 O5 179.5(4)
C23 N4 C19 O5 -0.5(4)
C18 N4 C19 C20 -0.1(2)
C23 N4 C19 C20 179.96(16)
O5 C19 C20 C21 179.9(4)
N4 C19 C20 C21 -0.6(2)
O5 C19 C20 N6 0.1(5)
N4 C19 C20 N6 179.59(19)
N6 C20 C21 N7 0.9(4)
C19 C20 C21 N7 -178.9(4)
N6 C20 C21 N5 -179.84(16)
C19 C20 C21 N5 0.3(3)
C18 N5 C21 N7 179.8(4)
C24 N5 C21 N7 -1.3(5)
C18 N5 C21 C20 0.7(3)
C24 N5 C21 C20 179.62(16)
C20 C21 N7 C22 -1.1(6)
N5 C21 N7 C22 179.7(2)
C21 N7 C22 N6 0.9(6)
N7 C22 N6 C20 -0.4(4)
N7 C22 N6 C25 178.3(4)
C21 C20 N6 C22 -0.3(2)
C19 C20 N6 C22 179.5(2)
C21 C20 N6 C25 -178.9(2)
C19 C20 N6 C25 0.9(4)
C18 N5 C19A O5A -174(2)
C24 N5 C19A O5A 5(2)
C18 N5 C19A C20A 0.7(3)
C24 N5 C19A C20A 179.62(16)
O5A C19A C20A N6A -2(2)
N5 C19A C20A N6A -176.8(8)
O5A C19A C20A C21A 175(2)
N5 C19A C20A C21A 0.3(3)
C18 N4 C21A N7A -176(3)
C23 N4 C21A N7A 4(3)
C18 N4 C21A C20A -0.1(2)
C23 N4 C21A C20A 179.96(16)
N6A C20A C21A N7A -6(3)
C19A C20A C21A N7A 176(3)
N6A C20A C21A N4 177.3(5)
C19A C20A C21A N4 -0.6(2)
N6A C20A C21A C22A -0.9(7)
C19A C20A C21A C22A -178.9(4)
N4 C21A N7A C22A -176.5(10)
C20A C21A N7A C22A 7(4)
C21A N7A C22A N6A -6(4)
N7A C22A N6A C20A 3(3)
C21A C22A N6A C20A -1.0(7)
N7A C22A N6A C25A -176(3)
C21A C22A N6A C25A 179.7(14)
C19A C20A N6A C22A 179.0(7)
C21A C20A N6A C22A 1.4(10)
C19A C20A N6A C25A -1.8(17)
C21A C20A N6A C25A -179.3(12)

_cod_database_fobs_code 2021721
